data_7721126
loop_
_publ_author_name
'Mayorov, Nikita S.'
'Egorov, Pavel A.'
'Medvedev, Alexander G.'
'Belyaev, Evgeny S.'
'Filippov, Oleg A.'
'Belkova, Natalia V.'
'Mikhaylov, Alexey A.'
'Sokolov, Maxim N.'
'Lev, Ovadia'
'Prikhodchenko, Petr V.'

_publ_section_title
;
 Hydrogen bond enhanced coordination of hydrogen peroxide to indium
 trichloride
;
_journal_name_full 'Dalton Transactions'
_journal_paper_doi 10.1039/D6DT00780E
_journal_year 2026
_chemical_formula_moiety '2(C12 H26 Cl3 In O7.50)'
_chemical_formula_sum 'C24 H52 Cl6 In2 O15'
_chemical_formula_weight 1022.99
_chemical_properties_physical Moisture-sensitive
_space_group_crystal_system orthorhombic
_space_group_IT_number 33
_space_group_name_Hall 'P 2c -2n'
_space_group_name_H-M_alt 'P n a 21'
_atom_sites_solution_hydrogens mixed
_atom_sites_solution_primary direct
_atom_sites_solution_secondary difmap
_audit_creation_method SHELXL-2019/2
_audit_update_record
;
2025-03-13 deposited with the CCDC.	2026-06-05 downloaded from the CCDC.
;
_cell_angle_alpha 90
_cell_angle_beta 90
_cell_angle_gamma 90
_cell_formula_units_Z 2
_cell_length_a 22.8766(7)
_cell_length_b 9.8123(3)
_cell_length_c 8.5596(3)
_cell_measurement_reflns_used 9979
_cell_measurement_temperature 100(2)
_cell_measurement_theta_max 30.454
_cell_measurement_theta_min 2.259
_cell_volume 1921.39(11)
_computing_cell_refinement 'SAINT (Bruker, 2018)'
_computing_data_collection '<i>APEX3</i> (Bruker, 2018)'
_computing_data_reduction 'SAINT (Bruker, 2018)'
_computing_structure_refinement 'SHELXL-2019/2 (Sheldrick, 2019)'
_computing_structure_solution 'SHELXT 2018/2 (Sheldrick, 2018)'
_diffrn_ambient_temperature 100(2)
_diffrn_measured_fraction_theta_full 0.998
_diffrn_measured_fraction_theta_max 0.998
_diffrn_measurement_device_type 'Bruker D8 Venture'
_diffrn_measurement_method \w
_diffrn_radiation_type MoK\a
_diffrn_radiation_wavelength 0.71073
_diffrn_reflns_av_R_equivalents 0.0450
_diffrn_reflns_av_unetI/netI 0.0402
_diffrn_reflns_Laue_measured_fraction_full 0.998
_diffrn_reflns_Laue_measured_fraction_max 0.998
_diffrn_reflns_limit_h_max 32
_diffrn_reflns_limit_h_min -32
_diffrn_reflns_limit_k_max 14
_diffrn_reflns_limit_k_min -13
_diffrn_reflns_limit_l_max 12
_diffrn_reflns_limit_l_min -12
_diffrn_reflns_number 27890
_diffrn_reflns_point_group_measured_fraction_full 0.999
_diffrn_reflns_point_group_measured_fraction_max 0.996
_diffrn_reflns_theta_full 25.242
_diffrn_reflns_theta_max 30.540
_diffrn_reflns_theta_min 2.258
_exptl_absorpt_coefficient_mu 1.678
_exptl_absorpt_correction_T_max 0.7461
_exptl_absorpt_correction_T_min 0.6351
_exptl_absorpt_correction_type multi-scan
_exptl_absorpt_process_details 'SADABS (Bruker, 2016)'
_exptl_crystal_colour colourless
_exptl_crystal_density_diffrn 1.768
_exptl_crystal_description prism
_exptl_crystal_F_000 1032
_exptl_crystal_size_max 0.150
_exptl_crystal_size_mid 0.100
_exptl_crystal_size_min 0.080
_refine_diff_density_max 0.844
_refine_diff_density_min -1.085
_refine_diff_density_rms 0.104
_refine_ls_abs_structure_details
;
 Flack x determined using 2222 quotients [(I+)-(I-)]/[(I+)+(I-)]
 (Parsons, Flack and Wagner, Acta Cryst. B69 (2013) 249-259).
;
_refine_ls_abs_structure_Flack 0.000(11)
_refine_ls_extinction_method none
_refine_ls_goodness_of_fit_ref 1.027
_refine_ls_hydrogen_treatment mixed
_refine_ls_matrix_type full
_refine_ls_number_parameters 223
_refine_ls_number_reflns 5872
_refine_ls_number_restraints 4
_refine_ls_restrained_S_all 1.027
_refine_ls_R_factor_all 0.0392
_refine_ls_R_factor_gt 0.0320
_refine_ls_shift/su_max 0.001
_refine_ls_shift/su_mean 0.000
_refine_ls_structure_factor_coef Fsqd
_refine_ls_weighting_details 'w=1/[\s^2^(Fo^2^)+(0.0071P)^2^+2.5086P] where P=(Fo^2^+2Fc^2^)/3'
_refine_ls_weighting_scheme calc
_refine_ls_wR_factor_gt 0.0519
_refine_ls_wR_factor_ref 0.0542
_reflns_Friedel_coverage 0.882
_reflns_Friedel_fraction_full 0.999
_reflns_Friedel_fraction_max 0.994
_reflns_number_gt 5285
_reflns_number_total 5872
_reflns_threshold_expression 'I > 2\s(I)'
_cod_data_source_file d6dt00780e3.cif
_cod_data_source_block a_CCDC3
_cod_database_code 7721126
_shelx_shelxl_version_number 2019/2
_shelx_space_group_comment
;
The symmetry employed for this shelxl refinement is uniquely defined
by the following loop, which should always be used as a source of
symmetry information in preference to the above space-group names.
They are only intended as comments.
;
_shelx_estimated_absorpt_t_min 0.787
_shelx_estimated_absorpt_t_max 0.877

loop_
_space_group_symop_operation_xyz
'x, y, z'
'-x, -y, z+1/2'
'x+1/2, -y+1/2, z'
'-x+1/2, y+1/2, z+1/2'

loop_
_atom_site_label
_atom_site_type_symbol
_atom_site_fract_x
_atom_site_fract_y
_atom_site_fract_z
_atom_site_U_iso_or_equiv
_atom_site_adp_type
_atom_site_occupancy
_atom_site_site_symmetry_order
_atom_site_calc_flag
_atom_site_refinement_flags_posn
_atom_site_refinement_flags_adp
_atom_site_refinement_flags_occupancy
_atom_site_disorder_assembly
_atom_site_disorder_group
In1 In 0.68129(2) 0.26615(2) 0.39158(4) 0.01593(6) Uani 1 1 d . . . . .
Cl1 Cl 0.65950(5) 0.03597(11) 0.31888(14) 0.0256(2) Uani 1 1 d . . . . .
Cl2 Cl 0.67533(5) 0.39031(13) 0.15130(13) 0.0266(2) Uani 1 1 d . . . . .
Cl3 Cl 0.78652(4) 0.25978(10) 0.40973(18) 0.0228(3) Uani 1 1 d . . . . .
O1 O 0.5919(7) 0.319(2) 0.451(2) 0.0179(9) Uani 0.5 1 d D . P A 1
H1 H 0.580(2) 0.395(4) 0.442(6) 0.027 Uiso 1 1 d D U . . .
O2 O 0.5488(2) 0.2535(6) 0.3478(7) 0.0179(9) Uani 0.5 1 d D . P A 1
H2 H 0.528(3) 0.223(8) 0.415(7) 0.027 Uiso 0.5 1 d D U P B 1
O3 O 0.5849(7) 0.312(2) 0.437(2) 0.0179(9) Uani 0.5 1 d D . P A 2
H3 H 0.569(4) 0.279(10) 0.514(9) 0.027 Uiso 0.5 1 d D U P C 2
O4 O 0.68553(12) 0.4676(3) 0.5355(3) 0.0158(6) Uani 1 1 d . . . . .
O5 O 0.67838(13) 0.2168(3) 0.6521(3) 0.0196(6) Uani 1 1 d . . . . .
O6 O 0.57354(13) 0.1074(3) 0.7950(4) 0.0227(7) Uani 1 1 d . . . . .
O7 O 0.48348(15) 0.1669(3) 0.5760(4) 0.0298(8) Uani 1 1 d . . . . .
O8 O 0.47442(13) 0.4518(3) 0.5388(4) 0.0207(7) Uani 1 1 d . . . . .
O9 O 0.57683(12) 0.5988(3) 0.4718(4) 0.0176(6) Uani 1 1 d . . . . .
C1 C 0.6823(2) 0.4525(4) 0.7033(5) 0.0203(9) Uani 1 1 d . . . . .
H11 H 0.641063 0.456450 0.738162 0.024 Uiso 1 1 calc R U . . .
H12 H 0.704134 0.526920 0.755179 0.024 Uiso 1 1 calc R U . . .
C2 C 0.7083(2) 0.3186(5) 0.7442(5) 0.0220(9) Uani 1 1 d . . . . .
H21 H 0.750605 0.318155 0.720246 0.026 Uiso 1 1 calc R U . . .
H22 H 0.703095 0.299865 0.857002 0.026 Uiso 1 1 calc R U . . .
C3 C 0.67703(19) 0.0831(4) 0.7219(5) 0.0212(9) Uani 1 1 d . . . . .
H31 H 0.715753 0.062135 0.767663 0.025 Uiso 1 1 calc R U . . .
H32 H 0.668612 0.014175 0.640541 0.025 Uiso 1 1 calc R U . . .
C4 C 0.63079(18) 0.0759(5) 0.8480(5) 0.0236(10) Uani 1 1 d . . . . .
H41 H 0.630648 -0.017148 0.892754 0.028 Uiso 1 1 calc R U . . .
H42 H 0.641388 0.139980 0.932722 0.028 Uiso 1 1 calc R U . . .
C5 C 0.5495(2) 0.0085(4) 0.6919(6) 0.0232(10) Uani 1 1 d . . . . .
H51 H 0.552738 -0.083397 0.738830 0.028 Uiso 1 1 calc R U . . .
H52 H 0.571253 0.008681 0.591884 0.028 Uiso 1 1 calc R U . . .
C6 C 0.4865(2) 0.0430(4) 0.6636(6) 0.0231(9) Uani 1 1 d . . . . .
H61 H 0.467380 -0.031561 0.604976 0.028 Uiso 1 1 calc R U . . .
H62 H 0.465983 0.054199 0.764607 0.028 Uiso 1 1 calc R U . . .
C7 C 0.43042(19) 0.2394(5) 0.5984(5) 0.0230(9) Uani 1 1 d . . . . .
H71 H 0.427065 0.268056 0.708910 0.028 Uiso 1 1 calc R U . . .
H72 H 0.396831 0.179532 0.573701 0.028 Uiso 1 1 calc R U . . .
C8 C 0.4293(2) 0.3616(5) 0.4951(6) 0.0253(10) Uani 1 1 d . . . . .
H81 H 0.434586 0.333379 0.384953 0.030 Uiso 1 1 calc R U . . .
H82 H 0.390989 0.407932 0.504289 0.030 Uiso 1 1 calc R U . . .
C9 C 0.47344(18) 0.5742(4) 0.4486(6) 0.0217(9) Uani 1 1 d . . . . .
H91 H 0.435475 0.621379 0.461249 0.026 Uiso 1 1 calc R U . . .
H92 H 0.479111 0.553259 0.336450 0.026 Uiso 1 1 calc R U . . .
C10 C 0.52220(18) 0.6622(4) 0.5072(5) 0.0194(9) Uani 1 1 d . . . . .
H101 H 0.520247 0.752984 0.456994 0.023 Uiso 1 1 calc R U . . .
H102 H 0.518484 0.674785 0.621564 0.023 Uiso 1 1 calc R U . . .
C11 C 0.62558(18) 0.6759(4) 0.5293(5) 0.0184(9) Uani 1 1 d . . . . .
H111 H 0.623583 0.682503 0.644541 0.022 Uiso 1 1 calc R U . . .
H112 H 0.624545 0.769297 0.485623 0.022 Uiso 1 1 calc R U . . .
C12 C 0.68129(18) 0.6058(4) 0.4813(5) 0.0183(8) Uani 1 1 d . . . . .
H121 H 0.684018 0.606297 0.365907 0.022 Uiso 1 1 calc R U . . .
H122 H 0.714895 0.658188 0.522555 0.022 Uiso 1 1 calc R U . . .

loop_
_atom_site_aniso_label
_atom_site_aniso_U_11
_atom_site_aniso_U_22
_atom_site_aniso_U_33
_atom_site_aniso_U_23
_atom_site_aniso_U_13
_atom_site_aniso_U_12
In1 0.01807(11) 0.01547(12) 0.01424(11) -0.0020(2) -0.00220(18) -0.00227(10)
Cl1 0.0286(6) 0.0196(5) 0.0286(6) -0.0077(5) -0.0044(5) -0.0039(4)
Cl2 0.0338(6) 0.0316(6) 0.0144(5) 0.0016(5) -0.0015(5) -0.0010(5)
Cl3 0.0164(4) 0.0214(4) 0.0307(7) -0.0079(5) -0.0007(5) 0.0018(3)
O1 0.016(2) 0.0183(18) 0.019(2) -0.0050(15) -0.0014(15) -0.0012(17)
O2 0.016(2) 0.0183(18) 0.019(2) -0.0050(15) -0.0014(15) -0.0012(17)
O3 0.016(2) 0.0183(18) 0.019(2) -0.0050(15) -0.0014(15) -0.0012(17)
O4 0.0171(14) 0.0164(15) 0.0138(14) -0.0013(11) 0.0013(12) 0.0000(12)
O5 0.0235(15) 0.0182(15) 0.0171(14) 0.0010(12) -0.0057(13) -0.0037(13)
O6 0.0202(15) 0.0205(16) 0.0273(17) -0.0028(13) 0.0020(13) -0.0015(12)
O7 0.0342(19) 0.0257(19) 0.0294(18) 0.0096(15) 0.0061(15) 0.0131(15)
O8 0.0195(15) 0.0212(17) 0.0214(16) -0.0002(13) -0.0064(13) 0.0014(13)
O9 0.0128(13) 0.0167(15) 0.0234(16) -0.0020(12) 0.0027(12) 0.0021(11)
C1 0.026(2) 0.021(2) 0.0139(19) -0.0054(17) 0.0005(17) -0.0014(19)
C2 0.027(2) 0.025(2) 0.014(2) -0.0032(18) -0.0050(18) -0.0019(19)
C3 0.021(2) 0.019(2) 0.024(2) 0.0022(17) -0.0029(18) 0.0059(18)
C4 0.022(2) 0.026(2) 0.023(2) 0.0046(17) 0.0003(17) -0.0008(18)
C5 0.030(2) 0.013(2) 0.027(2) -0.0003(18) 0.002(2) 0.0015(18)
C6 0.026(2) 0.019(2) 0.025(2) 0.0035(18) 0.003(2) 0.0010(18)
C7 0.022(2) 0.020(2) 0.027(2) -0.007(2) -0.0070(18) 0.0002(18)
C8 0.026(2) 0.022(2) 0.027(2) -0.0015(19) -0.011(2) 0.0022(19)
C9 0.017(2) 0.024(2) 0.024(2) 0.0029(18) 0.0016(17) 0.0044(17)
C10 0.020(2) 0.018(2) 0.020(2) 0.0025(17) 0.0061(17) 0.0053(17)
C11 0.019(2) 0.016(2) 0.021(2) -0.0016(17) 0.0007(16) 0.0005(16)
C12 0.0182(19) 0.016(2) 0.021(2) -0.0010(16) 0.0013(18) -0.0029(17)

loop_
_atom_type_symbol
_atom_type_description
_atom_type_scat_dispersion_real
_atom_type_scat_dispersion_imag
_atom_type_scat_source
C C 0.0033 0.0016 'International Tables Vol C Tables 4.2.6.8 and 6.1.1.4'
H H 0.0000 0.0000 'International Tables Vol C Tables 4.2.6.8 and 6.1.1.4'
Cl Cl 0.1484 0.1585 'International Tables Vol C Tables 4.2.6.8 and 6.1.1.4'
In In -0.7276 1.3100 'International Tables Vol C Tables 4.2.6.8 and 6.1.1.4'
O O 0.0106 0.0060 'International Tables Vol C Tables 4.2.6.8 and 6.1.1.4'

loop_
_geom_angle_atom_site_label_1
_geom_angle_atom_site_label_2
_geom_angle_atom_site_label_3
_geom_angle
_geom_angle_site_symmetry_1
_geom_angle_site_symmetry_3
_geom_angle_publ_flag
O1 In1 O5 78.1(5) . . ?
O5 In1 O3 81.2(5) . . ?
O1 In1 O4 73.4(4) . . ?
O5 In1 O4 70.42(10) . . ?
O3 In1 O4 77.4(4) . . ?
O1 In1 Cl2 91.6(6) . . ?
O5 In1 Cl2 160.98(8) . . ?
O3 In1 Cl2 89.5(5) . . ?
O4 In1 Cl2 91.43(8) . . ?
O1 In1 Cl1 95.1(5) . . ?
O5 In1 Cl1 92.72(8) . . ?
O3 In1 Cl1 91.7(5) . . ?
O4 In1 Cl1 161.00(8) . . ?
Cl2 In1 Cl1 104.17(4) . . ?
O1 In1 Cl3 158.6(4) . . ?
O5 In1 Cl3 87.75(8) . . ?
O3 In1 Cl3 163.1(4) . . ?
O4 In1 Cl3 86.93(7) . . ?
Cl2 In1 Cl3 97.20(5) . . ?
Cl1 In1 Cl3 101.53(4) . . ?
O2 O1 In1 112.8(11) . . ?
O2 O1 H1 97(3) . . ?
In1 O1 H1 121(4) . . ?
O1 O2 H2 97(4) . . ?
In1 O3 H1 110(4) . . ?
In1 O3 H3 119(7) . . ?
H1 O3 H3 107(8) . . ?
C12 O4 C1 114.4(3) . . ?
C12 O4 In1 128.8(2) . . ?
C1 O4 In1 115.9(2) . . ?
C3 O5 C2 114.4(3) . . ?
C3 O5 In1 126.8(3) . . ?
C2 O5 In1 111.8(2) . . ?
C4 O6 C5 113.9(3) . . ?
C7 O7 C6 113.4(4) . . ?
C8 O8 C9 111.9(3) . . ?
C10 O9 C11 112.2(3) . . ?
O4 C1 C2 107.7(3) . . ?
O4 C1 H11 110.2 . . ?
C2 C1 H11 110.2 . . ?
O4 C1 H12 110.2 . . ?
C2 C1 H12 110.2 . . ?
H11 C1 H12 108.5 . . ?
O5 C2 C1 107.1(3) . . ?
O5 C2 H21 110.3 . . ?
C1 C2 H21 110.3 . . ?
O5 C2 H22 110.3 . . ?
C1 C2 H22 110.3 . . ?
H21 C2 H22 108.5 . . ?
O5 C3 C4 110.7(3) . . ?
O5 C3 H31 109.5 . . ?
C4 C3 H31 109.5 . . ?
O5 C3 H32 109.5 . . ?
C4 C3 H32 109.5 . . ?
H31 C3 H32 108.1 . . ?
O6 C4 C3 114.0(4) . . ?
O6 C4 H41 108.8 . . ?
C3 C4 H41 108.8 . . ?
O6 C4 H42 108.8 . . ?
C3 C4 H42 108.8 . . ?
H41 C4 H42 107.6 . . ?
O6 C5 C6 108.5(4) . . ?
O6 C5 H51 110.0 . . ?
C6 C5 H51 110.0 . . ?
O6 C5 H52 110.0 . . ?
C6 C5 H52 110.0 . . ?
H51 C5 H52 108.4 . . ?
O7 C6 C5 108.9(4) . . ?
O7 C6 H61 109.9 . . ?
C5 C6 H61 109.9 . . ?
O7 C6 H62 109.9 . . ?
C5 C6 H62 109.9 . . ?
H61 C6 H62 108.3 . . ?
O7 C7 C8 109.8(4) . . ?
O7 C7 H71 109.7 . . ?
C8 C7 H71 109.7 . . ?
O7 C7 H72 109.7 . . ?
C8 C7 H72 109.7 . . ?
H71 C7 H72 108.2 . . ?
O8 C8 C7 109.6(3) . . ?
O8 C8 H81 109.8 . . ?
C7 C8 H81 109.8 . . ?
O8 C8 H82 109.8 . . ?
C7 C8 H82 109.8 . . ?
H81 C8 H82 108.2 . . ?
O8 C9 C10 107.0(3) . . ?
O8 C9 H91 110.3 . . ?
C10 C9 H91 110.3 . . ?
O8 C9 H92 110.3 . . ?
C10 C9 H92 110.3 . . ?
H91 C9 H92 108.6 . . ?
O9 C10 C9 109.2(3) . . ?
O9 C10 H101 109.8 . . ?
C9 C10 H101 109.8 . . ?
O9 C10 H102 109.8 . . ?
C9 C10 H102 109.8 . . ?
H101 C10 H102 108.3 . . ?
O9 C11 C12 108.9(3) . . ?
O9 C11 H111 109.9 . . ?
C12 C11 H111 109.9 . . ?
O9 C11 H112 109.9 . . ?
C12 C11 H112 109.9 . . ?
H111 C11 H112 108.3 . . ?
O4 C12 C11 113.6(3) . . ?
O4 C12 H121 108.8 . . ?
C11 C12 H121 108.8 . . ?
O4 C12 H122 108.8 . . ?
C11 C12 H122 108.8 . . ?
H121 C12 H122 107.7 . . ?

loop_
_geom_bond_atom_site_label_1
_geom_bond_atom_site_label_2
_geom_bond_distance
_geom_bond_site_symmetry_2
_geom_bond_publ_flag
In1 O1 2.17(2) . ?
In1 O5 2.283(3) . ?
In1 O3 2.284(19) . ?
In1 O4 2.331(3) . ?
In1 Cl2 2.3943(12) . ?
In1 Cl1 2.3952(11) . ?
In1 Cl3 2.4132(10) . ?
O1 O2 1.470(13) . ?
O1 H1 0.80(5) . ?
O2 H2 0.80(5) . ?
O3 H1 0.82(4) . ?
O3 H3 0.83(5) . ?
O4 C12 1.437(5) . ?
O4 C1 1.445(5) . ?
O5 C3 1.441(5) . ?
O5 C2 1.445(5) . ?
O6 C4 1.420(5) . ?
O6 C5 1.422(5) . ?
O7 C7 1.420(5) . ?
O7 C6 1.430(5) . ?
O8 C8 1.411(5) . ?
O8 C9 1.428(5) . ?
O9 C10 1.429(5) . ?
O9 C11 1.435(5) . ?
C1 C2 1.484(6) . ?
C1 H11 0.9900 . ?
C1 H12 0.9900 . ?
C2 H21 0.9900 . ?
C2 H22 0.9900 . ?
C3 C4 1.513(6) . ?
C3 H31 0.9900 . ?
C3 H32 0.9900 . ?
C4 H41 0.9900 . ?
C4 H42 0.9900 . ?
C5 C6 1.500(6) . ?
C5 H51 0.9900 . ?
C5 H52 0.9900 . ?
C6 H61 0.9900 . ?
C6 H62 0.9900 . ?
C7 C8 1.490(6) . ?
C7 H71 0.9900 . ?
C7 H72 0.9900 . ?
C8 H81 0.9900 . ?
C8 H82 0.9900 . ?
C9 C10 1.497(6) . ?
C9 H91 0.9900 . ?
C9 H92 0.9900 . ?
C10 H101 0.9900 . ?
C10 H102 0.9900 . ?
C11 C12 1.505(6) . ?
C11 H111 0.9900 . ?
C11 H112 0.9900 . ?
C12 H121 0.9900 . ?
C12 H122 0.9900 . ?

loop_
_geom_hbond_atom_site_label_D
_geom_hbond_atom_site_label_H
_geom_hbond_atom_site_label_A
_geom_hbond_distance_DH
_geom_hbond_distance_HA
_geom_hbond_distance_DA
_geom_hbond_angle_DHA
_geom_hbond_site_symmetry_A
_geom_hbond_publ_flag
O1^a H1 O9 0.80(5) 2.02(4) 2.78(2) 158(5) . yes
O2^a H2^a O7 0.80(5) 1.80(5) 2.602(7) 176(7) . yes
O3^b H3^b O7 0.83(5) 2.30(8) 2.97(2) 139(10) . yes
O3^b H1 O9 0.82(4) 2.02(4) 2.83(2) 173(5) . yes

loop_
_geom_torsion_atom_site_label_1
_geom_torsion_atom_site_label_2
_geom_torsion_atom_site_label_3
_geom_torsion_atom_site_label_4
_geom_torsion
_geom_torsion_site_symmetry_1
_geom_torsion_site_symmetry_2
_geom_torsion_site_symmetry_3
_geom_torsion_site_symmetry_4
_geom_torsion_publ_flag
C12 O4 C1 C2 -159.7(3) . . . . ?
In1 O4 C1 C2 30.0(4) . . . . ?
C3 O5 C2 C1 -152.7(4) . . . . ?
In1 O5 C2 C1 54.4(4) . . . . ?
O4 C1 C2 O5 -53.9(5) . . . . ?
C2 O5 C3 C4 78.4(4) . . . . ?
In1 O5 C3 C4 -133.5(3) . . . . ?
C5 O6 C4 C3 68.5(5) . . . . ?
O5 C3 C4 O6 57.9(5) . . . . ?
C4 O6 C5 C6 171.8(3) . . . . ?
C7 O7 C6 C5 -154.5(4) . . . . ?
O6 C5 C6 O7 67.8(5) . . . . ?
C6 O7 C7 C8 -176.2(4) . . . . ?
C9 O8 C8 C7 -177.0(4) . . . . ?
O7 C7 C8 O8 -64.0(5) . . . . ?
C8 O8 C9 C10 178.9(3) . . . . ?
C11 O9 C10 C9 -178.2(3) . . . . ?
O8 C9 C10 O9 66.4(4) . . . . ?
C10 O9 C11 C12 -177.6(3) . . . . ?
C1 O4 C12 C11 -58.7(5) . . . . ?
In1 O4 C12 C11 110.1(3) . . . . ?
O9 C11 C12 O4 -57.6(5) . . . . ?
H1 O1 O2 H2 -102(8) . . . . ?
